data_7127500
loop_
_publ_author_name
'Shimada, Shigeru'
'Wang, Xiang-Bo'
'Tanaka, Masato'

_publ_section_title
;
 Oxidative addition of Bi-C bonds to Pt(0): reaction of
 Pt(PEt<sub>3</sub>)<sub>3</sub> with cyclic organobismuth compounds.
;
_journal_issue 96
_journal_name_full 'Chemical communications (Cambridge, England)'
_journal_page_first 15216
_journal_page_last 15219
_journal_paper_doi 10.1039/d0cc07408j
_journal_volume 56
_journal_year 2020
_chemical_formula_moiety 'C36 H56 Bi N P2 Pt'
_chemical_formula_sum 'C36 H56 Bi N P2 Pt'
_chemical_formula_weight 968.86
_chemical_properties_physical Air-sensitive,Heat-sensitive,Oxygen-sensitive
_space_group_crystal_system monoclinic
_space_group_IT_number 14
_space_group_name_Hall '-P 2ybc'
_space_group_name_H-M_alt 'P 1 21/c 1'
_atom_sites_solution_hydrogens geom
_atom_sites_solution_primary heavy
_atom_sites_solution_secondary difmap
_audit_creation_date 2019-08-29
_audit_creation_method 'by CrystalStructure 4.3'
_audit_update_record
;
2020-03-19 deposited with the CCDC.	2020-11-16 downloaded from the CCDC.
;
_cell_angle_alpha 90.0000
_cell_angle_beta 115.9600(3)
_cell_angle_gamma 90.0000
_cell_formula_units_Z 4
_cell_length_a 18.0184(6)
_cell_length_b 12.0638(4)
_cell_length_c 19.2753(6)
_cell_measurement_reflns_used 9947
_cell_measurement_temperature 153(2)
_cell_measurement_theta_max 28.41
_cell_measurement_theta_min 2.35
_cell_volume 3767.1(2)
_computing_cell_refinement 'Bruker APEX2'
_computing_data_collection 'Bruker APEX2'
_computing_data_reduction 'Bruker SAINT'
_computing_molecular_graphics 'CrystalStructure 4.3'
_computing_publication_material 'CrystalStructure 4.3 (Rigaku, 2018)'
_computing_structure_refinement 'SHELXL Version 2018/3 (Sheldrick, 2008)'
_computing_structure_solution 'DIRDIF99-PATTY (Gould, et al., 1999)'
_diffrn_ambient_temperature 153(2)
_diffrn_detector_area_resol_mean '8.366 [pixels/mm]'
_diffrn_measured_fraction_theta_full 0.998
_diffrn_measured_fraction_theta_max 0.985
_diffrn_measurement_device_type 'CCD area detector'
_diffrn_measurement_method 'phi and omega scans'
_diffrn_radiation_monochromator graphite
_diffrn_radiation_source 'rotating anode'
_diffrn_radiation_type 'Mo K\a'
_diffrn_radiation_wavelength 0.71069
_diffrn_reflns_av_R_equivalents 0.0193
_diffrn_reflns_av_unetI/netI 0.0254
_diffrn_reflns_Laue_measured_fraction_full 0.998
_diffrn_reflns_Laue_measured_fraction_max 0.985
_diffrn_reflns_limit_h_max 23
_diffrn_reflns_limit_h_min -21
_diffrn_reflns_limit_k_max 9
_diffrn_reflns_limit_k_min -15
_diffrn_reflns_limit_l_max 22
_diffrn_reflns_limit_l_min -24
_diffrn_reflns_number 20992
_diffrn_reflns_point_group_measured_fraction_full 0.998
_diffrn_reflns_point_group_measured_fraction_max 0.985
_diffrn_reflns_theta_full 25.240
_diffrn_reflns_theta_max 27.499
_diffrn_reflns_theta_min 2.057
_diffrn_standards_number 0
_exptl_absorpt_coefficient_mu 8.459
_exptl_absorpt_correction_T_max 0.588
_exptl_absorpt_correction_T_min 0.344
_exptl_absorpt_correction_type empirical
_exptl_absorpt_process_details
;
SADABS; Sheldrick 1996
;
_exptl_crystal_colour yellow
_exptl_crystal_density_diffrn 1.708
_exptl_crystal_density_method 'not measured'
_exptl_crystal_description prismatic
_exptl_crystal_F_000 1880.00
_exptl_crystal_size_max 0.160
_exptl_crystal_size_mid 0.080
_exptl_crystal_size_min 0.070
_refine_diff_density_max 0.87
_refine_diff_density_min -0.77
_refine_ls_extinction_method none
_refine_ls_goodness_of_fit_ref 1.104
_refine_ls_hydrogen_treatment constr
_refine_ls_number_parameters 370
_refine_ls_number_reflns 8526
_refine_ls_number_restraints 0
_refine_ls_R_factor_all 0.0244
_refine_ls_R_factor_gt 0.0182
_refine_ls_shift/su_max 0.001
_refine_ls_structure_factor_coef Fsqd
_refine_ls_weighting_details 'w = 1/[\s^2^(Fo^2^)+(0.0100P)^2^+1.0000P] where P=(Fo^2^+2Fc^2^)/3'
_refine_ls_weighting_scheme calc
_refine_ls_wR_factor_gt 0.0352
_refine_ls_wR_factor_ref 0.0364
_reflns_Friedel_coverage 0.000
_reflns_number_gt 7380
_reflns_number_total 8526
_reflns_threshold_expression F^2^>2.0\s(F^2^)
_cod_data_source_file d0cc07408j2.cif
_cod_data_source_block Bi-Pt-Ph
_cod_database_code 7127500

loop_
_space_group_symop_id
_space_group_symop_operation_xyz
1 +X,+Y,+Z
2 -X,1/2+Y,1/2-Z
3 -X,-Y,-Z
4 +X,-1/2-Y,-1/2+Z

loop_
_atom_site_label
_atom_site_type_symbol
_atom_site_fract_x
_atom_site_fract_y
_atom_site_fract_z
_atom_site_U_iso_or_equiv
_atom_site_adp_type
_atom_site_occupancy
_atom_site_site_symmetry_order
_atom_site_calc_flag
_atom_site_refinement_flags_posn
_atom_site_refinement_flags_adp
_atom_site_refinement_flags_occupancy
_atom_site_disorder_assembly
_atom_site_disorder_group
Bi1 Bi 0.22594(2) 0.05537(2) 0.18128(2) 0.02246(3) Uani 1 1 d . . . . .
Pt1 Pt 0.18675(2) 0.19380(2) 0.05603(2) 0.01968(3) Uani 1 1 d . . . . .
P1 P 0.10015(4) 0.29653(6) -0.05116(4) 0.02244(15) Uani 1 1 d . . . . .
P2 P 0.29114(5) 0.15278(6) 0.02132(4) 0.02639(16) Uani 1 1 d . . . . .
N1 N 0.33252(14) -0.09690(19) 0.31181(12) 0.0265(5) Uani 1 1 d . . . . .
C1 C 0.27011(17) -0.0991(2) 0.14212(15) 0.0241(6) Uani 1 1 d . . . . .
C2 C 0.22413(18) -0.1318(2) 0.06615(16) 0.0302(7) Uani 1 1 d . . . . .
H2 H 0.180662 -0.085419 0.032491 0.036 Uiso 1 1 calc R U . . .
C3 C 0.2399(2) -0.2306(3) 0.03791(17) 0.0393(8) Uani 1 1 d . . . . .
H3 H 0.206893 -0.251923 -0.014064 0.047 Uiso 1 1 calc R U . . .
C4 C 0.3037(2) -0.2969(3) 0.08571(19) 0.0416(8) Uani 1 1 d . . . . .
H4 H 0.316023 -0.363326 0.066442 0.050 Uiso 1 1 calc R U . . .
C5 C 0.34988(19) -0.2670(2) 0.16196(17) 0.0343(7) Uani 1 1 d . . . . .
H5 H 0.393685 -0.313519 0.194952 0.041 Uiso 1 1 calc R U . . .
C6 C 0.33285(17) -0.1694(2) 0.19089(15) 0.0261(6) Uani 1 1 d . . . . .
C7 C 0.38278(17) -0.1407(2) 0.27538(15) 0.0283(6) Uani 1 1 d . . . . .
H7A H 0.411875 -0.208092 0.303499 0.034 Uiso 1 1 calc R U . . .
H7B H 0.425092 -0.085070 0.280079 0.034 Uiso 1 1 calc R U . . .
C8 C 0.3794(2) -0.0156(3) 0.37097(16) 0.0373(7) Uani 1 1 d . . . . .
H8A H 0.432612 -0.049236 0.406601 0.045 Uiso 1 1 calc R U . . .
H8B H 0.348419 0.001663 0.401265 0.045 Uiso 1 1 calc R U . . .
C9 C 0.39677(18) 0.0922(2) 0.33988(16) 0.0307(7) Uani 1 1 d . . . . .
C10 C 0.46487(19) 0.1534(3) 0.39034(17) 0.0394(8) Uani 1 1 d . . . . .
H10 H 0.499828 0.123274 0.439431 0.047 Uiso 1 1 calc R U . . .
C11 C 0.4825(2) 0.2564(3) 0.37057(19) 0.0436(8) Uani 1 1 d . . . . .
H11 H 0.528705 0.297169 0.405924 0.052 Uiso 1 1 calc R U . . .
C12 C 0.4326(2) 0.2998(3) 0.29919(18) 0.0409(8) Uani 1 1 d . . . . .
H12 H 0.443968 0.371023 0.285145 0.049 Uiso 1 1 calc R U . . .
C13 C 0.36565(18) 0.2391(2) 0.24772(17) 0.0324(7) Uani 1 1 d . . . . .
H13 H 0.332075 0.269449 0.198319 0.039 Uiso 1 1 calc R U . . .
C14 C 0.34629(17) 0.1349(2) 0.26651(15) 0.0267(6) Uani 1 1 d . . . . .
C15 C 0.29073(18) -0.1812(3) 0.33954(16) 0.0329(7) Uani 1 1 d . . . . .
C16 C 0.2435(2) -0.2644(3) 0.27541(19) 0.0503(9) Uani 1 1 d . . . . .
H16A H 0.216477 -0.319094 0.294247 0.060 Uiso 1 1 calc R U . . .
H16B H 0.201793 -0.225191 0.230907 0.060 Uiso 1 1 calc R U . . .
H16C H 0.282123 -0.302156 0.259981 0.060 Uiso 1 1 calc R U . . .
C17 C 0.3510(2) -0.2458(3) 0.41053(17) 0.0435(8) Uani 1 1 d . . . . .
H17A H 0.320227 -0.299495 0.425988 0.052 Uiso 1 1 calc R U . . .
H17B H 0.391077 -0.284965 0.397844 0.052 Uiso 1 1 calc R U . . .
H17C H 0.380065 -0.194028 0.453072 0.052 Uiso 1 1 calc R U . . .
C18 C 0.2267(2) -0.1225(3) 0.3583(2) 0.0541(10) Uani 1 1 d . . . . .
H18A H 0.198859 -0.176875 0.376555 0.065 Uiso 1 1 calc R U . . .
H18B H 0.254167 -0.066964 0.398597 0.065 Uiso 1 1 calc R U . . .
H18C H 0.185976 -0.085945 0.311809 0.065 Uiso 1 1 calc R U . . .
C19 C 0.10635(16) 0.2370(2) 0.10164(15) 0.0241(6) Uani 1 1 d . . . . .
C20 C 0.03095(17) 0.1840(2) 0.08489(15) 0.0280(6) Uani 1 1 d . . . . .
H20 H 0.014853 0.123105 0.050179 0.034 Uiso 1 1 calc R U . . .
C21 C -0.02079(18) 0.2171(3) 0.11700(17) 0.0351(7) Uani 1 1 d . . . . .
H21 H -0.071486 0.179385 0.103684 0.042 Uiso 1 1 calc R U . . .
C22 C 0.0008(2) 0.3047(3) 0.16825(17) 0.0385(8) Uani 1 1 d . . . . .
H22 H -0.034857 0.328039 0.189930 0.046 Uiso 1 1 calc R U . . .
C23 C 0.0752(2) 0.3579(2) 0.18751(16) 0.0342(7) Uani 1 1 d . . . . .
H23 H 0.091181 0.417524 0.223271 0.041 Uiso 1 1 calc R U . . .
C24 C 0.12643(18) 0.3246(2) 0.15498(15) 0.0275(6) Uani 1 1 d . . . . .
H24 H 0.177248 0.362525 0.169234 0.033 Uiso 1 1 calc R U . . .
C25 C 0.00223(18) 0.2229(2) -0.10185(16) 0.0343(7) Uani 1 1 d . . . . .
H25A H -0.026001 0.219418 -0.067911 0.041 Uiso 1 1 calc R U . . .
H25B H -0.033433 0.265786 -0.148390 0.041 Uiso 1 1 calc R U . . .
C26 C 0.0117(2) 0.1057(3) -0.12612(19) 0.0486(9) Uani 1 1 d . . . . .
H26A H -0.042845 0.071269 -0.152818 0.058 Uiso 1 1 calc R U . . .
H26B H 0.038305 0.108370 -0.160869 0.058 Uiso 1 1 calc R U . . .
H26C H 0.045744 0.061950 -0.080300 0.058 Uiso 1 1 calc R U . . .
C27 C 0.06549(18) 0.4279(2) -0.02869(16) 0.0285(6) Uani 1 1 d . . . . .
H27A H 0.022378 0.459712 -0.076821 0.034 Uiso 1 1 calc R U . . .
H27B H 0.040123 0.413765 0.006810 0.034 Uiso 1 1 calc R U . . .
C28 C 0.1346(2) 0.5126(2) 0.00820(18) 0.0398(8) Uani 1 1 d . . . . .
H28A H 0.112134 0.580997 0.018813 0.048 Uiso 1 1 calc R U . . .
H28B H 0.176972 0.482543 0.056593 0.048 Uiso 1 1 calc R U . . .
H28C H 0.159212 0.528528 -0.027107 0.048 Uiso 1 1 calc R U . . .
C29 C 0.12754(18) 0.3337(2) -0.12943(15) 0.0289(6) Uani 1 1 d . . . . .
H29A H 0.180352 0.374911 -0.106645 0.035 Uiso 1 1 calc R U . . .
H29B H 0.137417 0.264251 -0.151491 0.035 Uiso 1 1 calc R U . . .
C30 C 0.0651(2) 0.4028(2) -0.19537(16) 0.0360(7) Uani 1 1 d . . . . .
H30A H 0.086431 0.417251 -0.233367 0.043 Uiso 1 1 calc R U . . .
H30B H 0.012865 0.362195 -0.220078 0.043 Uiso 1 1 calc R U . . .
H30C H 0.055956 0.473261 -0.175067 0.043 Uiso 1 1 calc R U . . .
C31 C 0.2580(2) 0.0660(3) -0.06604(18) 0.0415(8) Uani 1 1 d . . . . .
H31A H 0.267524 -0.012325 -0.048965 0.050 Uiso 1 1 calc R U . . .
H31B H 0.197570 0.075491 -0.095847 0.050 Uiso 1 1 calc R U . . .
C32 C 0.2960(3) 0.0831(3) -0.1212(2) 0.0649(11) Uani 1 1 d . . . . .
H32A H 0.271731 0.030658 -0.164170 0.078 Uiso 1 1 calc R U . . .
H32B H 0.285369 0.159074 -0.141204 0.078 Uiso 1 1 calc R U . . .
H32C H 0.355745 0.070729 -0.094039 0.078 Uiso 1 1 calc R U . . .
C33 C 0.38383(18) 0.0832(2) 0.09246(18) 0.0362(7) Uani 1 1 d . . . . .
H33A H 0.406422 0.129227 0.139745 0.043 Uiso 1 1 calc R U . . .
H33B H 0.366335 0.011893 0.106059 0.043 Uiso 1 1 calc R U . . .
C34 C 0.4535(2) 0.0591(3) 0.0710(2) 0.0593(11) Uani 1 1 d . . . . .
H34A H 0.498545 0.021999 0.114163 0.071 Uiso 1 1 calc R U . . .
H34B H 0.433394 0.010833 0.025488 0.071 Uiso 1 1 calc R U . . .
H34C H 0.473676 0.128737 0.059338 0.071 Uiso 1 1 calc R U . . .
C35 C 0.33746(19) 0.2759(2) -0.00062(18) 0.0367(7) Uani 1 1 d . . . . .
H35A H 0.386046 0.252607 -0.008265 0.044 Uiso 1 1 calc R U . . .
H35B H 0.296888 0.309012 -0.049558 0.044 Uiso 1 1 calc R U . . .
C36 C 0.3642(2) 0.3636(3) 0.0625(2) 0.0513(9) Uani 1 1 d . . . . .
H36A H 0.388303 0.426815 0.047682 0.062 Uiso 1 1 calc R U . . .
H36B H 0.316210 0.388402 0.069599 0.062 Uiso 1 1 calc R U . . .
H36C H 0.405423 0.331961 0.110918 0.062 Uiso 1 1 calc R U . . .

loop_
_atom_site_aniso_label
_atom_site_aniso_U_11
_atom_site_aniso_U_22
_atom_site_aniso_U_33
_atom_site_aniso_U_23
_atom_site_aniso_U_13
_atom_site_aniso_U_12
Bi1 0.02219(5) 0.02524(6) 0.02036(5) 0.00394(4) 0.00969(4) 0.00244(4)
Pt1 0.02096(5) 0.01905(5) 0.01995(5) 0.00115(4) 0.00981(4) 0.00081(4)
P1 0.0257(4) 0.0203(4) 0.0215(3) 0.0023(3) 0.0105(3) 0.0014(3)
P2 0.0269(4) 0.0263(4) 0.0310(4) 0.0035(3) 0.0173(3) 0.0024(3)
N1 0.0294(13) 0.0302(13) 0.0200(11) 0.0043(10) 0.0109(10) 0.0046(10)
C1 0.0303(15) 0.0220(14) 0.0238(14) -0.0018(11) 0.0155(12) -0.0057(11)
C2 0.0331(17) 0.0290(17) 0.0265(15) 0.0007(12) 0.0112(13) -0.0040(13)
C3 0.051(2) 0.0392(19) 0.0276(16) -0.0102(14) 0.0164(15) -0.0073(15)
C4 0.051(2) 0.0327(19) 0.047(2) -0.0093(15) 0.0264(17) 0.0025(15)
C5 0.0396(18) 0.0313(17) 0.0347(17) 0.0006(13) 0.0186(14) 0.0064(14)
C6 0.0257(15) 0.0276(16) 0.0284(15) 0.0002(12) 0.0148(12) -0.0008(12)
C7 0.0238(15) 0.0308(16) 0.0275(15) 0.0038(12) 0.0087(12) 0.0049(12)
C8 0.0409(19) 0.045(2) 0.0207(15) 0.0015(13) 0.0086(13) 0.0052(15)
C9 0.0308(16) 0.0365(18) 0.0238(15) -0.0050(12) 0.0110(12) 0.0035(13)
C10 0.0334(18) 0.048(2) 0.0283(16) -0.0085(14) 0.0056(14) 0.0017(15)
C11 0.0357(19) 0.046(2) 0.043(2) -0.0173(16) 0.0122(15) -0.0081(15)
C12 0.044(2) 0.0368(19) 0.0449(19) -0.0089(15) 0.0219(16) -0.0100(15)
C13 0.0309(17) 0.0368(18) 0.0308(16) -0.0045(13) 0.0146(13) -0.0009(13)
C14 0.0287(15) 0.0293(16) 0.0230(14) -0.0055(11) 0.0122(12) 0.0007(12)
C15 0.0329(17) 0.0402(19) 0.0286(15) 0.0149(13) 0.0161(13) 0.0085(14)
C16 0.048(2) 0.060(2) 0.045(2) 0.0110(17) 0.0215(17) -0.0187(18)
C17 0.046(2) 0.046(2) 0.0363(18) 0.0190(15) 0.0166(15) 0.0092(16)
C18 0.055(2) 0.067(3) 0.054(2) 0.0303(19) 0.0366(19) 0.0211(19)
C19 0.0277(15) 0.0237(15) 0.0225(13) 0.0058(11) 0.0125(12) 0.0071(11)
C20 0.0287(15) 0.0294(16) 0.0257(14) 0.0047(12) 0.0118(12) 0.0035(12)
C21 0.0264(16) 0.045(2) 0.0369(17) 0.0097(14) 0.0165(14) 0.0058(13)
C22 0.0432(19) 0.044(2) 0.0398(18) 0.0133(15) 0.0289(15) 0.0195(15)
C23 0.047(2) 0.0304(17) 0.0267(15) 0.0020(12) 0.0175(14) 0.0113(14)
C24 0.0315(16) 0.0275(16) 0.0240(14) 0.0024(11) 0.0128(12) 0.0029(12)
C25 0.0295(16) 0.0378(18) 0.0290(16) 0.0075(13) 0.0067(13) -0.0037(13)
C26 0.053(2) 0.040(2) 0.044(2) -0.0078(15) 0.0141(17) -0.0194(17)
C27 0.0346(17) 0.0248(16) 0.0283(15) 0.0044(12) 0.0157(13) 0.0084(12)
C28 0.055(2) 0.0262(17) 0.0429(19) -0.0031(14) 0.0260(17) -0.0016(15)
C29 0.0417(18) 0.0232(15) 0.0266(15) 0.0037(11) 0.0193(13) 0.0033(12)
C30 0.048(2) 0.0349(18) 0.0263(15) 0.0060(13) 0.0171(14) 0.0024(15)
C31 0.051(2) 0.040(2) 0.0442(19) -0.0037(15) 0.0302(17) 0.0034(15)
C32 0.087(3) 0.073(3) 0.054(2) -0.011(2) 0.049(2) -0.009(2)
C33 0.0322(17) 0.0326(17) 0.0485(19) 0.0132(14) 0.0220(15) 0.0079(13)
C34 0.042(2) 0.067(3) 0.081(3) 0.029(2) 0.038(2) 0.0195(19)
C35 0.0309(17) 0.0355(18) 0.0466(19) 0.0139(14) 0.0197(15) 0.0007(13)
C36 0.049(2) 0.036(2) 0.077(3) 0.0038(18) 0.035(2) -0.0083(16)

loop_
_atom_type_symbol
_atom_type_description
_atom_type_scat_dispersion_real
_atom_type_scat_dispersion_imag
_atom_type_scat_source
C C 0.0033 0.0016
;
International Tables for Crystallography
(Vol. C, Tables 4.2.6.8 and 6.1.1.4)
;
H H 0.0000 0.0000
;
International Tables for Crystallography
(Vol. C, Table 6.1.1.4)
;
N N 0.0061 0.0033
;
International Tables for Crystallography
(Vol. C, Tables 4.2.6.8 and 6.1.1.4)
;
P P 0.1023 0.0942
;
International Tables for Crystallography
(Vol. C, Tables 4.2.6.8 and 6.1.1.4)
;
Pt Pt -1.7033 8.3905
;
International Tables for Crystallography
(Vol. C, Tables 4.2.6.8 and 6.1.1.4)
;
Bi Bi -4.1077 10.2566
;
International Tables for Crystallography
(Vol. C, Tables 4.2.6.8 and 6.1.1.4)
;

loop_
_geom_angle_atom_site_label_1
_geom_angle_atom_site_label_2
_geom_angle_atom_site_label_3
_geom_angle
_geom_angle_site_symmetry_1
_geom_angle_site_symmetry_3
_geom_angle_publ_flag
C1 Bi1 C14 102.86(10) . . ?
C1 Bi1 Pt1 101.40(6) . . ?
C14 Bi1 Pt1 100.02(7) . . ?
C19 Pt1 P2 172.03(8) . . ?
C19 Pt1 P1 85.45(7) . . ?
P2 Pt1 P1 99.88(3) . . ?
C19 Pt1 Bi1 74.87(7) . . ?
P2 Pt1 Bi1 101.230(18) . . ?
P1 Pt1 Bi1 156.027(18) . . ?
C27 P1 C25 101.43(14) . . ?
C27 P1 C29 103.07(13) . . ?
C25 P1 C29 102.88(14) . . ?
C27 P1 Pt1 114.71(9) . . ?
C25 P1 Pt1 109.32(9) . . ?
C29 P1 Pt1 122.85(9) . . ?
C33 P2 C35 100.66(14) . . ?
C33 P2 C31 104.32(15) . . ?
C35 P2 C31 104.27(15) . . ?
C33 P2 Pt1 118.15(10) . . ?
C35 P2 Pt1 113.72(11) . . ?
C31 P2 Pt1 113.97(11) . . ?
C8 N1 C7 110.4(2) . . ?
C8 N1 C15 112.8(2) . . ?
C7 N1 C15 116.0(2) . . ?
C2 C1 C6 118.1(3) . . ?
C2 C1 Bi1 116.6(2) . . ?
C6 C1 Bi1 124.77(19) . . ?
C1 C2 C3 121.8(3) . . ?
C1 C2 H2 119.1 . . ?
C3 C2 H2 119.1 . . ?
C4 C3 C2 119.5(3) . . ?
C4 C3 H3 120.3 . . ?
C2 C3 H3 120.3 . . ?
C3 C4 C5 120.0(3) . . ?
C3 C4 H4 120.0 . . ?
C5 C4 H4 120.0 . . ?
C4 C5 C6 120.6(3) . . ?
C4 C5 H5 119.7 . . ?
C6 C5 H5 119.7 . . ?
C5 C6 C1 119.9(3) . . ?
C5 C6 C7 119.4(2) . . ?
C1 C6 C7 120.6(2) . . ?
N1 C7 C6 113.3(2) . . ?
N1 C7 H7A 108.9 . . ?
C6 C7 H7A 108.9 . . ?
N1 C7 H7B 108.9 . . ?
C6 C7 H7B 108.9 . . ?
H7A C7 H7B 107.7 . . ?
N1 C8 C9 114.5(2) . . ?
N1 C8 H8A 108.6 . . ?
C9 C8 H8A 108.6 . . ?
N1 C8 H8B 108.6 . . ?
C9 C8 H8B 108.6 . . ?
H8A C8 H8B 107.6 . . ?
C10 C9 C14 119.5(3) . . ?
C10 C9 C8 116.6(3) . . ?
C14 C9 C8 123.9(3) . . ?
C11 C10 C9 121.6(3) . . ?
C11 C10 H10 119.2 . . ?
C9 C10 H10 119.2 . . ?
C12 C11 C10 119.4(3) . . ?
C12 C11 H11 120.3 . . ?
C10 C11 H11 120.3 . . ?
C11 C12 C13 119.8(3) . . ?
C11 C12 H12 120.1 . . ?
C13 C12 H12 120.1 . . ?
C12 C13 C14 121.9(3) . . ?
C12 C13 H13 119.1 . . ?
C14 C13 H13 119.1 . . ?
C13 C14 C9 117.9(3) . . ?
C13 C14 Bi1 117.34(19) . . ?
C9 C14 Bi1 124.3(2) . . ?
N1 C15 C18 108.7(3) . . ?
N1 C15 C16 110.2(2) . . ?
C18 C15 C16 106.6(3) . . ?
N1 C15 C17 113.1(2) . . ?
C18 C15 C17 109.7(3) . . ?
C16 C15 C17 108.3(3) . . ?
C15 C16 H16A 109.5 . . ?
C15 C16 H16B 109.5 . . ?
H16A C16 H16B 109.5 . . ?
C15 C16 H16C 109.5 . . ?
H16A C16 H16C 109.5 . . ?
H16B C16 H16C 109.5 . . ?
C15 C17 H17A 109.5 . . ?
C15 C17 H17B 109.5 . . ?
H17A C17 H17B 109.5 . . ?
C15 C17 H17C 109.5 . . ?
H17A C17 H17C 109.5 . . ?
H17B C17 H17C 109.5 . . ?
C15 C18 H18A 109.5 . . ?
C15 C18 H18B 109.5 . . ?
H18A C18 H18B 109.5 . . ?
C15 C18 H18C 109.5 . . ?
H18A C18 H18C 109.5 . . ?
H18B C18 H18C 109.5 . . ?
C20 C19 C24 115.0(3) . . ?
C20 C19 Pt1 125.1(2) . . ?
C24 C19 Pt1 119.8(2) . . ?
C21 C20 C19 122.6(3) . . ?
C21 C20 H20 118.7 . . ?
C19 C20 H20 118.7 . . ?
C22 C21 C20 120.4(3) . . ?
C22 C21 H21 119.8 . . ?
C20 C21 H21 119.8 . . ?
C21 C22 C23 119.0(3) . . ?
C21 C22 H22 120.5 . . ?
C23 C22 H22 120.5 . . ?
C22 C23 C24 120.3(3) . . ?
C22 C23 H23 119.8 . . ?
C24 C23 H23 119.8 . . ?
C23 C24 C19 122.7(3) . . ?
C23 C24 H24 118.7 . . ?
C19 C24 H24 118.7 . . ?
C26 C25 P1 113.8(2) . . ?
C26 C25 H25A 108.8 . . ?
P1 C25 H25A 108.8 . . ?
C26 C25 H25B 108.8 . . ?
P1 C25 H25B 108.8 . . ?
H25A C25 H25B 107.7 . . ?
C25 C26 H26A 109.5 . . ?
C25 C26 H26B 109.5 . . ?
H26A C26 H26B 109.5 . . ?
C25 C26 H26C 109.5 . . ?
H26A C26 H26C 109.5 . . ?
H26B C26 H26C 109.5 . . ?
C28 C27 P1 113.4(2) . . ?
C28 C27 H27A 108.9 . . ?
P1 C27 H27A 108.9 . . ?
C28 C27 H27B 108.9 . . ?
P1 C27 H27B 108.9 . . ?
H27A C27 H27B 107.7 . . ?
C27 C28 H28A 109.5 . . ?
C27 C28 H28B 109.5 . . ?
H28A C28 H28B 109.5 . . ?
C27 C28 H28C 109.5 . . ?
H28A C28 H28C 109.5 . . ?
H28B C28 H28C 109.5 . . ?
C30 C29 P1 116.9(2) . . ?
C30 C29 H29A 108.1 . . ?
P1 C29 H29A 108.1 . . ?
C30 C29 H29B 108.1 . . ?
P1 C29 H29B 108.1 . . ?
H29A C29 H29B 107.3 . . ?
C29 C30 H30A 109.5 . . ?
C29 C30 H30B 109.5 . . ?
H30A C30 H30B 109.5 . . ?
C29 C30 H30C 109.5 . . ?
H30A C30 H30C 109.5 . . ?
H30B C30 H30C 109.5 . . ?
C32 C31 P2 119.9(3) . . ?
C32 C31 H31A 107.3 . . ?
P2 C31 H31A 107.3 . . ?
C32 C31 H31B 107.3 . . ?
P2 C31 H31B 107.3 . . ?
H31A C31 H31B 106.9 . . ?
C31 C32 H32A 109.5 . . ?
C31 C32 H32B 109.5 . . ?
H32A C32 H32B 109.5 . . ?
C31 C32 H32C 109.5 . . ?
H32A C32 H32C 109.5 . . ?
H32B C32 H32C 109.5 . . ?
C34 C33 P2 118.4(2) . . ?
C34 C33 H33A 107.7 . . ?
P2 C33 H33A 107.7 . . ?
C34 C33 H33B 107.7 . . ?
P2 C33 H33B 107.7 . . ?
H33A C33 H33B 107.1 . . ?
C33 C34 H34A 109.5 . . ?
C33 C34 H34B 109.5 . . ?
H34A C34 H34B 109.5 . . ?
C33 C34 H34C 109.5 . . ?
H34A C34 H34C 109.5 . . ?
H34B C34 H34C 109.5 . . ?
C36 C35 P2 113.2(2) . . ?
C36 C35 H35A 108.9 . . ?
P2 C35 H35A 108.9 . . ?
C36 C35 H35B 108.9 . . ?
P2 C35 H35B 108.9 . . ?
H35A C35 H35B 107.8 . . ?
C35 C36 H36A 109.5 . . ?
C35 C36 H36B 109.5 . . ?
H36A C36 H36B 109.5 . . ?
C35 C36 H36C 109.5 . . ?
H36A C36 H36C 109.5 . . ?
H36B C36 H36C 109.5 . . ?

loop_
_geom_bond_atom_site_label_1
_geom_bond_atom_site_label_2
_geom_bond_distance
_geom_bond_site_symmetry_2
_geom_bond_publ_flag
Bi1 C1 2.281(3) . ?
Bi1 C14 2.281(3) . ?
Bi1 Pt1 2.76100(15) . ?
Pt1 C19 2.064(3) . ?
Pt1 P2 2.3091(7) . ?
Pt1 P1 2.3275(7) . ?
P1 C27 1.824(3) . ?
P1 C25 1.829(3) . ?
P1 C29 1.836(3) . ?
P2 C33 1.836(3) . ?
P2 C35 1.841(3) . ?
P2 C31 1.846(3) . ?
N1 C8 1.460(4) . ?
N1 C7 1.466(3) . ?
N1 C15 1.497(4) . ?
C1 C2 1.387(4) . ?
C1 C6 1.396(4) . ?
C2 C3 1.390(4) . ?
C2 H2 0.9500 . ?
C3 C4 1.372(4) . ?
C3 H3 0.9500 . ?
C4 C5 1.383(4) . ?
C4 H4 0.9500 . ?
C5 C6 1.394(4) . ?
C5 H5 0.9500 . ?
C6 C7 1.516(4) . ?
C7 H7A 0.9900 . ?
C7 H7B 0.9900 . ?
C8 C9 1.520(4) . ?
C8 H8A 0.9900 . ?
C8 H8B 0.9900 . ?
C9 C10 1.397(4) . ?
C9 C14 1.403(4) . ?
C10 C11 1.377(5) . ?
C10 H10 0.9500 . ?
C11 C12 1.375(4) . ?
C11 H11 0.9500 . ?
C12 C13 1.389(4) . ?
C12 H12 0.9500 . ?
C13 C14 1.394(4) . ?
C13 H13 0.9500 . ?
C15 C18 1.526(4) . ?
C15 C16 1.529(4) . ?
C15 C17 1.535(4) . ?
C16 H16A 0.9800 . ?
C16 H16B 0.9800 . ?
C16 H16C 0.9800 . ?
C17 H17A 0.9800 . ?
C17 H17B 0.9800 . ?
C17 H17C 0.9800 . ?
C18 H18A 0.9800 . ?
C18 H18B 0.9800 . ?
C18 H18C 0.9800 . ?
C19 C20 1.405(4) . ?
C19 C24 1.407(4) . ?
C20 C21 1.384(4) . ?
C20 H20 0.9500 . ?
C21 C22 1.381(4) . ?
C21 H21 0.9500 . ?
C22 C23 1.381(4) . ?
C22 H22 0.9500 . ?
C23 C24 1.383(4) . ?
C23 H23 0.9500 . ?
C24 H24 0.9500 . ?
C25 C26 1.523(4) . ?
C25 H25A 0.9900 . ?
C25 H25B 0.9900 . ?
C26 H26A 0.9800 . ?
C26 H26B 0.9800 . ?
C26 H26C 0.9800 . ?
C27 C28 1.524(4) . ?
C27 H27A 0.9900 . ?
C27 H27B 0.9900 . ?
C28 H28A 0.9800 . ?
C28 H28B 0.9800 . ?
C28 H28C 0.9800 . ?
C29 C30 1.524(4) . ?
C29 H29A 0.9900 . ?
C29 H29B 0.9900 . ?
C30 H30A 0.9800 . ?
C30 H30B 0.9800 . ?
C30 H30C 0.9800 . ?
C31 C32 1.511(5) . ?
C31 H31A 0.9900 . ?
C31 H31B 0.9900 . ?
C32 H32A 0.9800 . ?
C32 H32B 0.9800 . ?
C32 H32C 0.9800 . ?
C33 C34 1.512(4) . ?
C33 H33A 0.9900 . ?
C33 H33B 0.9900 . ?
C34 H34A 0.9800 . ?
C34 H34B 0.9800 . ?
C34 H34C 0.9800 . ?
C35 C36 1.523(4) . ?
C35 H35A 0.9900 . ?
C35 H35B 0.9900 . ?
C36 H36A 0.9800 . ?
C36 H36B 0.9800 . ?
C36 H36C 0.9800 . ?

loop_
_geom_torsion_atom_site_label_1
_geom_torsion_atom_site_label_2
_geom_torsion_atom_site_label_3
_geom_torsion_atom_site_label_4
_geom_torsion
_geom_torsion_site_symmetry_1
_geom_torsion_site_symmetry_2
_geom_torsion_site_symmetry_3
_geom_torsion_site_symmetry_4
_geom_torsion_publ_flag
C6 C1 C2 C3 -1.0(4) . . . . ?
Bi1 C1 C2 C3 -173.4(2) . . . . ?
C1 C2 C3 C4 -1.3(5) . . . . ?
C2 C3 C4 C5 2.0(5) . . . . ?
C3 C4 C5 C6 -0.5(5) . . . . ?
C4 C5 C6 C1 -1.9(5) . . . . ?
C4 C5 C6 C7 178.0(3) . . . . ?
C2 C1 C6 C5 2.5(4) . . . . ?
Bi1 C1 C6 C5 174.2(2) . . . . ?
C2 C1 C6 C7 -177.3(3) . . . . ?
Bi1 C1 C6 C7 -5.6(4) . . . . ?
C8 N1 C7 C6 -147.1(2) . . . . ?
C15 N1 C7 C6 83.0(3) . . . . ?
C5 C6 C7 N1 -137.8(3) . . . . ?
C1 C6 C7 N1 42.1(4) . . . . ?
C7 N1 C8 C9 69.2(3) . . . . ?
C15 N1 C8 C9 -159.2(2) . . . . ?
N1 C8 C9 C10 -156.2(3) . . . . ?
N1 C8 C9 C14 27.6(4) . . . . ?
C14 C9 C10 C11 1.8(5) . . . . ?
C8 C9 C10 C11 -174.6(3) . . . . ?
C9 C10 C11 C12 -0.8(5) . . . . ?
C10 C11 C12 C13 -0.5(5) . . . . ?
C11 C12 C13 C14 0.9(5) . . . . ?
C12 C13 C14 C9 0.1(4) . . . . ?
C12 C13 C14 Bi1 172.9(2) . . . . ?
C10 C9 C14 C13 -1.4(4) . . . . ?
C8 C9 C14 C13 174.7(3) . . . . ?
C10 C9 C14 Bi1 -173.7(2) . . . . ?
C8 C9 C14 Bi1 2.5(4) . . . . ?
C8 N1 C15 C18 64.1(3) . . . . ?
C7 N1 C15 C18 -167.2(2) . . . . ?
C8 N1 C15 C16 -179.5(2) . . . . ?
C7 N1 C15 C16 -50.7(3) . . . . ?
C8 N1 C15 C17 -58.0(3) . . . . ?
C7 N1 C15 C17 70.7(3) . . . . ?
C24 C19 C20 C21 1.5(4) . . . . ?
Pt1 C19 C20 C21 -179.6(2) . . . . ?
C19 C20 C21 C22 -0.6(4) . . . . ?
C20 C21 C22 C23 -0.7(4) . . . . ?
C21 C22 C23 C24 0.9(4) . . . . ?
C22 C23 C24 C19 0.1(4) . . . . ?
C20 C19 C24 C23 -1.2(4) . . . . ?
Pt1 C19 C24 C23 179.8(2) . . . . ?
C27 P1 C25 C26 -178.0(2) . . . . ?
C29 P1 C25 C26 75.6(2) . . . . ?
Pt1 P1 C25 C26 -56.5(2) . . . . ?
C25 P1 C27 C28 -174.7(2) . . . . ?
C29 P1 C27 C28 -68.4(2) . . . . ?
Pt1 P1 C27 C28 67.6(2) . . . . ?
C27 P1 C29 C30 -47.8(2) . . . . ?
C25 P1 C29 C30 57.4(2) . . . . ?
Pt1 P1 C29 C30 -179.11(17) . . . . ?
C33 P2 C31 C32 -84.5(3) . . . . ?
C35 P2 C31 C32 20.6(3) . . . . ?
Pt1 P2 C31 C32 145.2(3) . . . . ?
C35 P2 C33 C34 -53.9(3) . . . . ?
C31 P2 C33 C34 54.0(3) . . . . ?
Pt1 P2 C33 C34 -178.2(2) . . . . ?
C33 P2 C35 C36 -76.0(3) . . . . ?
C31 P2 C35 C36 176.1(2) . . . . ?
Pt1 P2 C35 C36 51.4(2) . . . . ?
